data_7119981
loop_
_publ_author_name
'Ding, Dong'
'Mou, Tao'
'Xue, Jiahui'
'Jiang, Xuefeng'

_publ_section_title
;
 Access to Divergent Benzo-Heterocycles via a Catalyst-Dependent Strategy
 in the Controllable Cyclization of o-Alkynyl-N-methoxyl-benzamides
;
_journal_name_full 'Chem. Commun.'
_journal_paper_doi 10.1039/C7CC01861D
_journal_year 2017
_chemical_formula_sum 'C17 H15 N O3'
_chemical_formula_weight 281.30
_chemical_name_systematic
; 
 ? 
;
_space_group_IT_number 14
_symmetry_cell_setting monoclinic
_symmetry_space_group_name_Hall '-P 2ybc'
_symmetry_space_group_name_H-M 'P 1 21/c 1'
_atom_sites_solution_hydrogens geom
_atom_sites_solution_primary direct
_atom_sites_solution_secondary difmap
_audit_creation_method SHELXL-97
_audit_update_record
;
2016-11-07 deposited with the CCDC.
2017-04-18 downloaded from the CCDC.
;
_cell_angle_alpha 90.00
_cell_angle_beta 90.304(11)
_cell_angle_gamma 90.00
_cell_formula_units_Z 4
_cell_length_a 19.090(6)
_cell_length_b 7.095(2)
_cell_length_c 10.995(4)
_cell_measurement_reflns_used 2428
_cell_measurement_temperature 296(2)
_cell_measurement_theta_max 21.22
_cell_measurement_theta_min 3.06
_cell_volume 1489.2(8)
_computing_structure_refinement 'SHELXL-97 (Sheldrick, 2008)'
_computing_structure_solution 'SHELXS-97 (Sheldrick, 2008)'
_diffrn_ambient_temperature 296(2)
_diffrn_measured_fraction_theta_full 0.996
_diffrn_measured_fraction_theta_max 0.996
_diffrn_measurement_device_type 'Bruker Smart Apex II CCD'
_diffrn_radiation_monochromator graphite
_diffrn_radiation_source 'fine-focus sealed tube'
_diffrn_radiation_type MoK\a
_diffrn_radiation_wavelength 0.71073
_diffrn_reflns_av_R_equivalents 0.0497
_diffrn_reflns_av_sigmaI/netI 0.0325
_diffrn_reflns_limit_h_max 22
_diffrn_reflns_limit_h_min -22
_diffrn_reflns_limit_k_max 8
_diffrn_reflns_limit_k_min -8
_diffrn_reflns_limit_l_max 13
_diffrn_reflns_limit_l_min -12
_diffrn_reflns_number 16726
_diffrn_reflns_theta_full 25.01
_diffrn_reflns_theta_max 25.01
_diffrn_reflns_theta_min 3.06
_exptl_absorpt_coefficient_mu 0.086
_exptl_absorpt_correction_T_max 0.9838
_exptl_absorpt_correction_T_min 0.9695
_exptl_absorpt_correction_type multi-scan
_exptl_absorpt_process_details sadabs
_exptl_crystal_colour colorless
_exptl_crystal_density_diffrn 1.255
_exptl_crystal_density_method 'not measured'
_exptl_crystal_description block
_exptl_crystal_F_000 592
_exptl_crystal_size_max 0.36
_exptl_crystal_size_mid 0.34
_exptl_crystal_size_min 0.19
_refine_diff_density_max 0.109
_refine_diff_density_min -0.148
_refine_diff_density_rms 0.031
_refine_ls_extinction_method none
_refine_ls_goodness_of_fit_ref 1.020
_refine_ls_hydrogen_treatment constr
_refine_ls_matrix_type full
_refine_ls_number_parameters 190
_refine_ls_number_reflns 2626
_refine_ls_number_restraints 0
_refine_ls_restrained_S_all 1.020
_refine_ls_R_factor_all 0.0740
_refine_ls_R_factor_gt 0.0414
_refine_ls_shift/su_max 0.000
_refine_ls_shift/su_mean 0.000
_refine_ls_structure_factor_coef Fsqd
_refine_ls_weighting_details 'calc w=1/[\s^2^(Fo^2^)+(0.0454P)^2^+0.1902P] where P=(Fo^2^+2Fc^2^)/3'
_refine_ls_weighting_scheme calc
_refine_ls_wR_factor_gt 0.0941
_refine_ls_wR_factor_ref 0.1129
_reflns_number_gt 1652
_reflns_number_total 2626
_reflns_threshold_expression >2sigma(I)
_cod_data_source_file c7cc01861d2.cif
_cod_data_source_block z
_cod_depositor_comments
;
The following automatic conversions were performed:

'_symmetry_cell_setting' value 'Monoclinic' changed to 'monoclinic'
according to
/home/data/users/saulius/crontab/automatic-downloads/rss-feeds/RSC/lib/dictionaries/cif_core.dic
dictionary named 'cif_core.dic' version 2.4.2 from 2011-04-26.

Automatic conversion script
Id: cif_fix_values 4973 2017-02-22 13:04:09Z antanas 
;
_cod_original_sg_symbol_H-M P2(1)/c
_cod_database_code 7119981

loop_
_symmetry_equiv_pos_as_xyz
'x, y, z'
'-x, y+1/2, -z+1/2'
'-x, -y, -z'
'x, -y-1/2, z-1/2'

loop_
_atom_site_label
_atom_site_type_symbol
_atom_site_fract_x
_atom_site_fract_y
_atom_site_fract_z
_atom_site_U_iso_or_equiv
_atom_site_adp_type
_atom_site_occupancy
_atom_site_symmetry_multiplicity
_atom_site_calc_flag
_atom_site_refinement_flags
O1 O 0.23461(7) 1.21063(19) 0.03178(13) 0.0832(5) Uani 1 1 d .
O2 O 0.24707(6) 0.92851(17) 0.16400(11) 0.0665(4) Uani 1 1 d .
O3 O 0.53356(8) 0.7685(2) 0.43004(13) 0.0830(4) Uani 1 1 d .
N1 N 0.17385(8) 1.0981(2) 0.03932(14) 0.0673(4) Uani 1 1 d .
C1 C 0.08556(11) 0.5434(3) 0.23133(19) 0.0787(6) Uani 1 1 d .
H1A H 0.0924 0.4456 0.2865 0.094 Uiso 1 1 calc R
C2 C 0.02267(12) 0.5594(3) 0.1711(2) 0.0817(6) Uani 1 1 d .
H2A H -0.0128 0.4730 0.1862 0.098 Uiso 1 1 calc R
C3 C 0.01170(11) 0.7024(3) 0.08836(19) 0.0760(6) Uani 1 1 d .
H3A H -0.0310 0.7120 0.0477 0.091 Uiso 1 1 calc R
C4 C 0.06392(11) 0.8308(3) 0.06609(18) 0.0697(5) Uani 1 1 d .
H4A H 0.0566 0.9264 0.0095 0.084 Uiso 1 1 calc R
C5 C 0.12780(10) 0.8187(2) 0.12774(16) 0.0581(5) Uani 1 1 d .
C6 C 0.18364(10) 0.9550(3) 0.10823(15) 0.0567(5) Uani 1 1 d .
C7 C 0.25823(10) 0.7816(2) 0.24523(14) 0.0581(5) Uani 1 1 d .
C8 C 0.32966(9) 0.7837(2) 0.29409(15) 0.0572(5) Uani 1 1 d .
C9 C 0.37872(11) 0.9115(3) 0.25288(18) 0.0686(5) Uani 1 1 d .
H9A H 0.3655 0.9997 0.1945 0.082 Uiso 1 1 calc R
C10 C 0.44714(11) 0.9121(3) 0.29607(18) 0.0712(5) Uani 1 1 d .
H10A H 0.4791 0.9998 0.2669 0.085 Uiso 1 1 calc R
C11 C 0.46738(10) 0.7830(3) 0.38193(17) 0.0652(5) Uani 1 1 d .
C12 C 0.41879(11) 0.6553(3) 0.42602(17) 0.0717(6) Uani 1 1 d .
H12A H 0.4321 0.5686 0.4853 0.086 Uiso 1 1 calc R
C13 C 0.35116(10) 0.6558(3) 0.38279(17) 0.0690(5) Uani 1 1 d .
H13A H 0.3192 0.5692 0.4133 0.083 Uiso 1 1 calc R
C14 C 0.20696(10) 0.6605(3) 0.26917(17) 0.0677(5) Uani 1 1 d .
H14A H 0.2149 0.5650 0.3255 0.081 Uiso 1 1 calc R
C15 C 0.13930(10) 0.6727(3) 0.21053(16) 0.0631(5) Uani 1 1 d .
C16 C 0.21856(13) 1.3698(3) -0.0419(2) 0.0971(8) Uani 1 1 d .
H16A H 0.2592 1.4486 -0.0484 0.146 Uiso 1 1 calc R
H16B H 0.1811 1.4400 -0.0056 0.146 Uiso 1 1 calc R
H16C H 0.2045 1.3282 -0.1215 0.146 Uiso 1 1 calc R
C17 C 0.58673(11) 0.8879(3) 0.3820(2) 0.0941(7) Uani 1 1 d .
H17A H 0.6303 0.8629 0.4229 0.141 Uiso 1 1 calc R
H17B H 0.5738 1.0173 0.3941 0.141 Uiso 1 1 calc R
H17C H 0.5919 0.8638 0.2966 0.141 Uiso 1 1 calc R

loop_
_atom_site_aniso_label
_atom_site_aniso_U_11
_atom_site_aniso_U_22
_atom_site_aniso_U_33
_atom_site_aniso_U_23
_atom_site_aniso_U_13
_atom_site_aniso_U_12
O1 0.0779(9) 0.0733(9) 0.0983(10) 0.0334(8) -0.0049(8) -0.0052(8)
O2 0.0639(8) 0.0655(8) 0.0703(8) 0.0193(7) 0.0028(6) 0.0052(6)
O3 0.0727(9) 0.0846(10) 0.0915(10) 0.0134(8) -0.0119(8) 0.0019(8)
N1 0.0698(11) 0.0615(10) 0.0706(10) 0.0115(8) 0.0015(8) -0.0010(8)
C1 0.0835(16) 0.0772(14) 0.0754(14) 0.0125(11) 0.0018(12) -0.0140(12)
C2 0.0827(16) 0.0841(16) 0.0784(14) -0.0035(12) 0.0045(12) -0.0195(12)
C3 0.0724(14) 0.0801(14) 0.0755(14) -0.0092(12) -0.0042(11) -0.0032(12)
C4 0.0732(13) 0.0692(13) 0.0668(12) 0.0019(10) 0.0005(10) 0.0050(11)
C5 0.0667(12) 0.0560(11) 0.0515(10) -0.0033(8) 0.0074(9) 0.0039(9)
C6 0.0610(12) 0.0576(11) 0.0516(10) 0.0023(9) 0.0046(9) 0.0076(9)
C7 0.0743(13) 0.0521(10) 0.0480(10) 0.0075(8) 0.0093(9) 0.0068(10)
C8 0.0642(12) 0.0559(11) 0.0516(10) 0.0062(8) 0.0091(9) 0.0078(9)
C9 0.0723(14) 0.0649(12) 0.0685(12) 0.0176(10) 0.0005(10) 0.0051(10)
C10 0.0703(14) 0.0667(12) 0.0768(13) 0.0150(11) 0.0031(11) -0.0029(10)
C11 0.0664(13) 0.0652(12) 0.0640(12) 0.0019(10) 0.0005(10) 0.0073(10)
C12 0.0757(14) 0.0729(13) 0.0667(13) 0.0208(10) 0.0030(11) 0.0093(11)
C13 0.0668(13) 0.0693(13) 0.0711(13) 0.0173(10) 0.0088(10) 0.0031(10)
C14 0.0795(14) 0.0647(12) 0.0590(11) 0.0156(9) 0.0001(10) -0.0029(11)
C15 0.0700(13) 0.0639(12) 0.0556(11) 0.0024(10) 0.0065(10) -0.0027(10)
C16 0.1107(18) 0.0738(14) 0.1066(18) 0.0357(13) -0.0037(14) -0.0059(13)
C17 0.0721(14) 0.0874(16) 0.1228(19) 0.0047(14) -0.0052(14) -0.0074(13)

loop_
_atom_type_symbol
_atom_type_description
_atom_type_scat_dispersion_real
_atom_type_scat_dispersion_imag
_atom_type_scat_source
C C 0.0033 0.0016 'International Tables Vol C Tables 4.2.6.8 and 6.1.1.4'
H H 0.0000 0.0000 'International Tables Vol C Tables 4.2.6.8 and 6.1.1.4'
N N 0.0061 0.0033 'International Tables Vol C Tables 4.2.6.8 and 6.1.1.4'
O O 0.0106 0.0060 'International Tables Vol C Tables 4.2.6.8 and 6.1.1.4'

loop_
_geom_angle_atom_site_label_1
_geom_angle_atom_site_label_2
_geom_angle_atom_site_label_3
_geom_angle
N1 O1 C16 107.95(14)
C6 O2 C7 121.60(14)
C11 O3 C17 117.97(16)
C6 N1 O1 111.48(15)
C2 C1 C15 120.5(2)
C2 C1 H1A 119.7
C15 C1 H1A 119.7
C1 C2 C3 120.6(2)
C1 C2 H2A 119.7
C3 C2 H2A 119.7
C4 C3 C2 119.9(2)
C4 C3 H3A 120.1
C2 C3 H3A 120.1
C3 C4 C5 120.43(19)
C3 C4 H4A 119.8
C5 C4 H4A 119.8
C4 C5 C15 119.77(18)
C4 C5 C6 121.79(17)
C15 C5 C6 118.44(17)
N1 C6 O2 120.03(17)
N1 C6 C5 120.61(17)
O2 C6 C5 119.36(15)
C14 C7 O2 120.12(17)
C14 C7 C8 128.30(17)
O2 C7 C8 111.58(15)
C9 C8 C13 117.35(17)
C9 C8 C7 121.24(16)
C13 C8 C7 121.40(16)
C8 C9 C10 121.90(17)
C8 C9 H9A 119.1
C10 C9 H9A 119.1
C11 C10 C9 119.69(19)
C11 C10 H10A 120.2
C9 C10 H10A 120.2
C10 C11 O3 124.89(18)
C10 C11 C12 119.44(18)
O3 C11 C12 115.67(17)
C13 C12 C11 120.45(18)
C13 C12 H12A 119.8
C11 C12 H12A 119.8
C12 C13 C8 121.15(18)
C12 C13 H13A 119.4
C8 C13 H13A 119.4
C7 C14 C15 122.07(17)
C7 C14 H14A 119.0
C15 C14 H14A 119.0
C1 C15 C5 118.78(18)
C1 C15 C14 122.98(18)
C5 C15 C14 118.24(17)
O1 C16 H16A 109.5
O1 C16 H16B 109.5
H16A C16 H16B 109.5
O1 C16 H16C 109.5
H16A C16 H16C 109.5
H16B C16 H16C 109.5
O3 C17 H17A 109.5
O3 C17 H17B 109.5
H17A C17 H17B 109.5
O3 C17 H17C 109.5
H17A C17 H17C 109.5
H17B C17 H17C 109.5

loop_
_geom_bond_atom_site_label_1
_geom_bond_atom_site_label_2
_geom_bond_distance
O1 N1 1.4109(19)
O1 C16 1.422(2)
O2 C6 1.367(2)
O2 C7 1.3886(19)
O3 C11 1.371(2)
O3 C17 1.426(2)
N1 C6 1.280(2)
C1 C2 1.373(3)
C1 C15 1.396(3)
C1 H1A 0.9300
C2 C3 1.378(3)
C2 H2A 0.9300
C3 C4 1.373(3)
C3 H3A 0.9300
C4 C5 1.395(3)
C4 H4A 0.9300
C5 C15 1.396(3)
C5 C6 1.456(2)
C7 C14 1.330(2)
C7 C8 1.463(3)
C8 C9 1.382(2)
C8 C13 1.393(2)
C9 C10 1.387(3)
C9 H9A 0.9300
C10 C11 1.370(3)
C10 H10A 0.9300
C11 C12 1.386(3)
C12 C13 1.373(3)
C12 H12A 0.9300
C13 H13A 0.9300
C14 C15 1.443(3)
C14 H14A 0.9300
C16 H16A 0.9600
C16 H16B 0.9600
C16 H16C 0.9600
C17 H17A 0.9600
C17 H17B 0.9600
C17 H17C 0.9600

loop_
_geom_torsion_atom_site_label_1
_geom_torsion_atom_site_label_2
_geom_torsion_atom_site_label_3
_geom_torsion_atom_site_label_4
_geom_torsion
C16 O1 N1 C6 -177.62(17)
C15 C1 C2 C3 0.5(3)
C1 C2 C3 C4 -0.2(3)
C2 C3 C4 C5 -0.8(3)
C3 C4 C5 C15 1.5(3)
C3 C4 C5 C6 -178.61(17)
O1 N1 C6 O2 0.4(2)
O1 N1 C6 C5 -179.33(14)
C7 O2 C6 N1 175.92(15)
C7 O2 C6 C5 -4.3(2)
C4 C5 C6 N1 4.7(3)
C15 C5 C6 N1 -175.39(16)
C4 C5 C6 O2 -175.06(16)
C15 C5 C6 O2 4.8(2)
C6 O2 C7 C14 1.0(2)
C6 O2 C7 C8 -179.27(14)
C14 C7 C8 C9 174.99(19)
O2 C7 C8 C9 -4.7(2)
C14 C7 C8 C13 -4.2(3)
O2 C7 C8 C13 176.10(15)
C13 C8 C9 C10 0.9(3)
C7 C8 C9 C10 -178.31(18)
C8 C9 C10 C11 0.1(3)
C9 C10 C11 O3 179.12(18)
C9 C10 C11 C12 -1.1(3)
C17 O3 C11 C10 -4.4(3)
C17 O3 C11 C12 175.83(17)
C10 C11 C12 C13 1.0(3)
O3 C11 C12 C13 -179.14(18)
C11 C12 C13 C8 0.0(3)
C9 C8 C13 C12 -1.0(3)
C7 C8 C13 C12 178.27(18)
O2 C7 C14 C15 1.7(3)
C8 C7 C14 C15 -177.91(17)
C2 C1 C15 C5 0.2(3)
C2 C1 C15 C14 -178.61(19)
C4 C5 C15 C1 -1.2(3)
C6 C5 C15 C1 178.89(16)
C4 C5 C15 C14 177.68(16)
C6 C5 C15 C14 -2.2(2)
C7 C14 C15 C1 177.81(18)
C7 C14 C15 C5 -1.0(3)
